data_2215308
loop_
_publ_author_name
'Yang, Shu-Ping'
'Han, Li-Jun'
'Wang, Da-Qi'
'Xia, Hai-Tao'

_publ_section_title
;
 <i>N</i>,<i>N</i>'-Bis(4-chlorobenzyl)ethane-1,2-diammonium dinitrate
;
_journal_coeditor_code XU2312
_journal_issue 9
_journal_name_full 'Acta Crystallographica Section E'
_journal_page_first o3880
_journal_page_last o3880
_journal_paper_doi 10.1107/S1600536807040949
_journal_volume 63
_journal_year 2007
_chemical_formula_iupac 'C16 H20 Cl2 N2 2+, 2N O3 -'
_chemical_formula_moiety 'C16 H20 Cl2 N2 2+, 2(N O3 -)'
_chemical_formula_sum 'C16 H20 Cl2 N4 O6'
_chemical_formula_weight 435.26
_chemical_melting_point 524.0(10)
_chemical_name_systematic
;
N,N'-Bis(4-chlorobenzyl)ethane-1,2-diammonium dinitrate
;
_space_group_IT_number 14
_symmetry_cell_setting monoclinic
_symmetry_space_group_name_Hall '-P 2yn'
_symmetry_space_group_name_H-M 'P 1 21/n 1'
_atom_sites_solution_hydrogens geom
_atom_sites_solution_primary direct
_atom_sites_solution_secondary difmap
_audit_creation_method SHELXL-97
_cell_angle_alpha 90.00
_cell_angle_beta 91.533(2)
_cell_angle_gamma 90.00
_cell_formula_units_Z 2
_cell_length_a 5.6168(7)
_cell_length_b 31.132(3)
_cell_length_c 5.7361(8)
_cell_measurement_reflns_used 2811
_cell_measurement_temperature 298(2)
_cell_measurement_theta_max 27.9
_cell_measurement_theta_min 2.5
_cell_volume 1002.7(2)
_computing_cell_refinement 'SAINT (Siemens, 1996)'
_computing_data_collection 'SMART (Siemens, 1996)'
_computing_data_reduction 'SAINT (Siemens, 1996)'
_computing_molecular_graphics 'SHELXTL (Sheldrick, 1997b)'
_computing_publication_material 'SHELXTL (Sheldrick, 1997b)'
_computing_structure_refinement 'SHELXL97 (Sheldrick, 1997a)'
_computing_structure_solution 'SHELXS97 (Sheldrick, 1997a)'
_diffrn_ambient_temperature 298(2)
_diffrn_measured_fraction_theta_full 1.00
_diffrn_measured_fraction_theta_max 1.00
_diffrn_measurement_device_type 'Bruker SMART CCD area-detector'
_diffrn_measurement_method '\f and \w'
_diffrn_radiation_monochromator graphite
_diffrn_radiation_source 'fine-focus sealed tube'
_diffrn_radiation_type MoK\a
_diffrn_radiation_wavelength 0.71073
_diffrn_reflns_av_R_equivalents 0.0339
_diffrn_reflns_av_sigmaI/netI 0.0380
_diffrn_reflns_limit_h_max 6
_diffrn_reflns_limit_h_min -6
_diffrn_reflns_limit_k_max 19
_diffrn_reflns_limit_k_min -37
_diffrn_reflns_limit_l_max 6
_diffrn_reflns_limit_l_min -6
_diffrn_reflns_number 5098
_diffrn_reflns_theta_full 25.0
_diffrn_reflns_theta_max 25.0
_diffrn_reflns_theta_min 1.3
_diffrn_standards_interval_count 0
_diffrn_standards_interval_time 0
_diffrn_standards_number 0
_exptl_absorpt_coefficient_mu 0.364
_exptl_absorpt_correction_T_max 0.853
_exptl_absorpt_correction_T_min 0.822
_exptl_absorpt_correction_type multi-scan
_exptl_absorpt_process_details '(SADABS; Sheldrick, 1996)'
_exptl_crystal_colour colourless
_exptl_crystal_density_diffrn 1.442
_exptl_crystal_density_method 'not measured'
_exptl_crystal_description block
_exptl_crystal_F_000 452
_exptl_crystal_size_max 0.56
_exptl_crystal_size_mid 0.49
_exptl_crystal_size_min 0.45
_refine_diff_density_max 0.22
_refine_diff_density_min -0.26
_refine_ls_extinction_coef 0.40(3)
_refine_ls_extinction_expression Fc^*^=kFc[1+0.001xFc^2^\l^3^/sin(2\q)]^-1/4^
_refine_ls_extinction_method 'SHELXL97 (Sheldrick, 1997a)'
_refine_ls_goodness_of_fit_ref 1.004
_refine_ls_hydrogen_treatment constr
_refine_ls_matrix_type full
_refine_ls_number_parameters 128
_refine_ls_number_reflns 1768
_refine_ls_number_restraints 0
_refine_ls_restrained_S_all 1.004
_refine_ls_R_factor_all 0.0660
_refine_ls_R_factor_gt 0.0564
_refine_ls_shift/su_max 0.000
_refine_ls_shift/su_mean 0.000
_refine_ls_structure_factor_coef Fsqd
_refine_ls_weighting_details 'calc w=1/[\s^2^(Fo^2^)+(0.0938P)^2^+1.0094P] where P=(Fo^2^+2Fc^2^)/3'
_refine_ls_weighting_scheme calc
_refine_ls_wR_factor_gt 0.1615
_refine_ls_wR_factor_ref 0.1691
_reflns_number_gt 1486
_reflns_number_total 1768
_reflns_threshold_expression I>2\s(I)
_cod_data_source_file xu2312.cif
_cod_data_source_block I
_cod_depositor_comments
;
The following automatic conversions were performed:

'_chemical_melting_point' value '523-525' was changed to '524.0(10)'
- the average value was taken and precision was estimated.

Automatic conversion script
Id: cif_fix_values 1646 2011-03-28 12:23:43Z adriana 

The following automatic conversions were performed:

'_chemical_melting_point' value '523-525' was changed to '524.0(10)'
- the average value was taken and precision was estimated.

Automatic conversion script
Id: cif_fix_values 1715 2011-07-08 13:25:40Z adriana 
;
_cod_original_sg_symbol_H-M 'P 21/n'
_cod_database_code 2215308
_cod_database_fobs_code 2215308

loop_
_symmetry_equiv_pos_as_xyz
'x, y, z'
'-x+1/2, y+1/2, -z+1/2'
'-x, -y, -z'
'x-1/2, -y-1/2, z-1/2'

loop_
_atom_site_type_symbol
_atom_site_label
_atom_site_fract_x
_atom_site_fract_y
_atom_site_fract_z
_atom_site_U_iso_or_equiv
_atom_site_adp_type
_atom_site_calc_flag
_atom_site_refinement_flags
_atom_site_occupancy
Cl Cl1 0.0520(2) 0.73850(3) 1.0413(2) 0.0699(5) Uani d . 1
N N1 0.4390(4) 0.55809(7) 0.5597(4) 0.0316(6) Uani d . 1
H H1A 0.3978 0.5555 0.7096 0.038 Uiso calc R 1
H H1B 0.3039 0.5588 0.4718 0.038 Uiso calc R 1
N N2 0.1099(5) 0.55806(9) 1.0499(4) 0.0411(7) Uani d . 1
O O1 0.3261(4) 0.55003(9) 1.0333(4) 0.0567(8) Uani d . 1
O O3 0.0322(4) 0.56523(10) 1.2485(4) 0.0619(8) Uani d . 1
O O2 -0.0175(5) 0.55903(12) 0.8745(5) 0.0843(11) Uani d . 1
C C1 0.5788(5) 0.51959(9) 0.4944(5) 0.0325(7) Uani d . 1
H H1C 0.7148 0.5163 0.6006 0.039 Uiso calc R 1
H H1D 0.6371 0.5230 0.3378 0.039 Uiso calc R 1
C C2 0.5679(5) 0.59956(10) 0.5305(5) 0.0395(8) Uani d . 1
H H2A 0.5778 0.6062 0.3659 0.047 Uiso calc R 1
H H2B 0.7288 0.5969 0.5947 0.047 Uiso calc R 1
C C3 0.4409(5) 0.63547(9) 0.6525(5) 0.0357(7) Uani d . 1
C C4 0.2310(6) 0.65296(10) 0.5608(6) 0.0424(8) Uani d . 1
H H4 0.1703 0.6433 0.4178 0.051 Uiso calc R 1
C C5 0.1111(6) 0.68469(10) 0.6801(6) 0.0461(8) Uani d . 1
H H5 -0.0299 0.6962 0.6189 0.055 Uiso calc R 1
C C6 0.2042(6) 0.69886(10) 0.8906(6) 0.0437(8) Uani d . 1
C C7 0.4130(6) 0.68286(11) 0.9844(6) 0.0481(9) Uani d . 1
H H7 0.4747 0.6934 1.1253 0.058 Uiso calc R 1
C C8 0.5312(6) 0.65058(10) 0.8650(6) 0.0442(8) Uani d . 1
H H8 0.6715 0.6391 0.9280 0.053 Uiso calc R 1

loop_
_atom_site_aniso_label
_atom_site_aniso_U_11
_atom_site_aniso_U_22
_atom_site_aniso_U_33
_atom_site_aniso_U_12
_atom_site_aniso_U_13
_atom_site_aniso_U_23
Cl1 0.0765(8) 0.0546(7) 0.0796(8) 0.0153(5) 0.0193(5) -0.0206(5)
N1 0.0344(13) 0.0332(13) 0.0274(12) 0.0030(10) 0.0051(9) -0.0039(9)
N2 0.0415(15) 0.0510(16) 0.0309(14) -0.0042(12) -0.0003(11) -0.0007(11)
O1 0.0449(14) 0.093(2) 0.0330(12) 0.0156(13) 0.0078(10) 0.0070(12)
O3 0.0445(14) 0.097(2) 0.0453(14) 0.0002(13) 0.0147(11) -0.0157(13)
O2 0.0629(18) 0.138(3) 0.0511(17) -0.0002(18) -0.0231(14) -0.0028(18)
C1 0.0302(14) 0.0373(16) 0.0303(15) 0.0041(12) 0.0031(11) -0.0023(11)
C2 0.0383(16) 0.0395(17) 0.0411(17) -0.0016(13) 0.0099(13) -0.0036(13)
C3 0.0379(16) 0.0282(15) 0.0412(16) -0.0001(12) 0.0079(12) 0.0008(12)
C4 0.0434(18) 0.0396(17) 0.0440(18) 0.0002(13) -0.0017(14) -0.0048(13)
C5 0.0437(18) 0.0382(18) 0.056(2) 0.0070(14) 0.0019(15) 0.0008(14)
C6 0.0523(19) 0.0291(16) 0.0503(19) 0.0004(13) 0.0156(15) -0.0047(13)
C7 0.057(2) 0.049(2) 0.0389(18) -0.0035(16) 0.0033(15) -0.0092(14)
C8 0.0450(18) 0.0441(18) 0.0437(18) 0.0034(14) 0.0030(14) 0.0012(14)

loop_
_atom_type_symbol
_atom_type_description
_atom_type_scat_dispersion_real
_atom_type_scat_dispersion_imag
_atom_type_scat_source
C C 0.0033 0.0016 'International Tables Vol C Tables 4.2.6.8 and 6.1.1.4'
H H 0.0000 0.0000 'International Tables Vol C Tables 4.2.6.8 and 6.1.1.4'
N N 0.0061 0.0033 'International Tables Vol C Tables 4.2.6.8 and 6.1.1.4'
O O 0.0106 0.0060 'International Tables Vol C Tables 4.2.6.8 and 6.1.1.4'
Cl Cl 0.1484 0.1585 'International Tables Vol C Tables 4.2.6.8 and 6.1.1.4'

loop_
_geom_angle_atom_site_label_1
_geom_angle_atom_site_label_2
_geom_angle_atom_site_label_3
_geom_angle_site_symmetry_1
_geom_angle_site_symmetry_3
_geom_angle
C6 Cl1 C6 . 4_576 169.47(12)
C1 N1 C2 . . 114.1(2)
C1 N1 H1A . . 108.7
C2 N1 H1A . . 108.7
C1 N1 H1B . . 108.7
C2 N1 H1B . . 108.7
H1A N1 H1B . . 107.6
O2 N2 O1 . . 119.6(3)
O2 N2 O3 . . 122.4(3)
O1 N2 O3 . . 118.0(2)
N1 C1 C1 . 3_666 109.1(3)
N1 C1 H1C . . 109.9
C1 C1 H1C 3_666 . 109.9
N1 C1 H1D . . 109.9
C1 C1 H1D 3_666 . 109.9
H1C C1 H1D . . 108.3
N1 C2 C3 . . 110.6(2)
N1 C2 H2A . . 109.5
C3 C2 H2A . . 109.5
N1 C2 H2B . . 109.5
C3 C2 H2B . . 109.5
H2A C2 H2B . . 108.1
C4 C3 C8 . . 119.1(3)
C4 C3 C2 . . 121.5(3)
C8 C3 C2 . . 119.5(3)
C5 C4 C3 . . 120.7(3)
C5 C4 H4 . . 119.6
C3 C4 H4 . . 119.6
C6 C5 C4 . . 118.9(3)
C6 C5 H5 . . 120.5
C4 C5 H5 . . 120.5
C7 C6 C5 . . 121.9(3)
C7 C6 Cl1 . . 119.2(3)
C5 C6 Cl1 . . 118.8(3)
C6 C7 C8 . . 118.9(3)
C6 C7 H7 . . 120.6
C8 C7 H7 . . 120.6
C3 C8 C7 . . 120.5(3)
C3 C8 H8 . . 119.8
C7 C8 H8 . . 119.8

loop_
_geom_bond_atom_site_label_1
_geom_bond_atom_site_label_2
_geom_bond_site_symmetry_2
_geom_bond_distance
Cl1 C6 . 1.744(3)
Cl1 C6 4_576 3.441(3)
N1 C1 . 1.486(3)
N1 C2 . 1.492(4)
N1 H1A . 0.9000
N1 H1B . 0.9000
N2 O2 . 1.219(3)
N2 O1 . 1.246(3)
N2 O3 . 1.251(3)
C1 C1 3_666 1.509(6)
C1 H1C . 0.9700
C1 H1D . 0.9700
C2 C3 . 1.508(4)
C2 H2A . 0.9700
C2 H2B . 0.9700
C3 C4 . 1.389(4)
C3 C8 . 1.389(5)
C4 C5 . 1.387(4)
C4 H4 . 0.9300
C5 C6 . 1.375(5)
C5 H5 . 0.9300
C6 C7 . 1.371(5)
C7 C8 . 1.394(4)
C7 H7 . 0.9300
C8 H8 . 0.9300

loop_
_geom_hbond_atom_site_label_D
_geom_hbond_atom_site_label_H
_geom_hbond_atom_site_label_A
_geom_hbond_site_symmetry_A
_geom_hbond_distance_DH
_geom_hbond_distance_HA
_geom_hbond_distance_DA
_geom_hbond_angle_DHA
N1 H1A O1 . 0.90 1.92 2.818(3) 177
N1 H1B O3 1_554 0.90 1.98 2.870(3) 172
C2 H2B O2 1_655 0.97 2.42 3.265(4) 145

loop_
_geom_torsion_atom_site_label_1
_geom_torsion_atom_site_label_2
_geom_torsion_atom_site_label_3
_geom_torsion_atom_site_label_4
_geom_torsion_site_symmetry_1
_geom_torsion_site_symmetry_4
_geom_torsion
C2 N1 C1 C1 . 3_666 -173.8(3)
C1 N1 C2 C3 . . -166.4(2)
N1 C2 C3 C4 . . -74.6(4)
N1 C2 C3 C8 . . 103.4(3)
C8 C3 C4 C5 . . -0.8(5)
C2 C3 C4 C5 . . 177.2(3)
C3 C4 C5 C6 . . 0.5(5)
C4 C5 C6 C7 . . 0.7(5)
C4 C5 C6 Cl1 . . -179.5(2)
C6 Cl1 C6 C7 4_576 . -86.6(11)
C6 Cl1 C6 C5 4_576 . 93.6(10)
C5 C6 C7 C8 . . -1.5(5)
Cl1 C6 C7 C8 . . 178.8(2)
C4 C3 C8 C7 . . 0.0(5)
C2 C3 C8 C7 . . -178.1(3)
C6 C7 C8 C3 . . 1.1(5)
